data_2103840
loop_
_publ_author_name
'Bowes, Katharine F.'
'Ferguson, George'
'Lough, Alan J.'
'Glidewell, Christopher'

_publ_section_title
;
 Salts of maleic and fumaric acids with organic polyamines: comparison
 of isomeric acids as building blocks in supramolecular chemistry
;
_journal_issue 1
_journal_name_full 'Acta Crystallographica Section B'
_journal_page_first 100
_journal_page_last 117
_journal_paper_doi 10.1107/S0108768102020219
_journal_volume 59
_journal_year 2003
_chemical_formula_moiety 'C10 H10 N3, C8 H7 O8'
_chemical_formula_sum 'C18 H17 N3 O8'
_chemical_formula_weight 403.35
_chemical_name_systematic
;
2,2'-Dipyridylamine--maleic acid (1/2)
;
_space_group_IT_number 14
_symmetry_cell_setting monoclinic
_symmetry_space_group_name_Hall '-P 2yn'
_symmetry_space_group_name_H-M 'P 1 21/n 1'
_atom_sites_solution_hydrogens geom
_atom_sites_solution_primary direct
_atom_sites_solution_secondary difmap
_cell_angle_alpha 90.00
_cell_angle_beta 99.03(3)
_cell_angle_gamma 90.00
_cell_formula_units_Z 2
_cell_length_a 11.566(2)
_cell_length_b 5.4392(11)
_cell_length_c 14.334(3)
_cell_measurement_reflns_used 2003
_cell_measurement_temperature 150.0(10)
_cell_measurement_theta_max 27.44
_cell_measurement_theta_min 2.88
_cell_volume 890.6(3)
_computing_cell_refinement 'DENZO-SMN (Otwinowski & Minor, 1997)'
_computing_data_collection 'Kappa-CCD server software (Nonius, 1997)'
_computing_data_reduction 'DENZO-SMN (Otwinowski & Minor, 1997)'
_computing_molecular_graphics 'PLATON (Spek, 2002)'
_computing_publication_material 'SHELXL-97 (Sheldrick, 1997a) and PRPKAPPA (Ferguson, 1999)'
_computing_structure_refinement 'SHELXL-97 (Sheldrick, 1997a)'
_computing_structure_solution 'SHELXS-97 (Sheldrick, 1997b)'
_diffrn_ambient_temperature 150.0(10)
_diffrn_measured_fraction_theta_full 0.989
_diffrn_measured_fraction_theta_max 0.989
_diffrn_measurement_device_type Kappa-CCD
_diffrn_measurement_method '\f scans, and \w scans with \k offsets'
_diffrn_radiation_monochromator graphite
_diffrn_radiation_source 'fine-focus sealed X-ray tube'
_diffrn_radiation_type 'Mo K\a'
_diffrn_radiation_wavelength 0.71073
_diffrn_reflns_av_R_equivalents 0.059
_diffrn_reflns_av_sigmaI/netI 0.0667
_diffrn_reflns_limit_h_max 14
_diffrn_reflns_limit_h_min -14
_diffrn_reflns_limit_k_max 7
_diffrn_reflns_limit_k_min -6
_diffrn_reflns_limit_l_max 18
_diffrn_reflns_limit_l_min -18
_diffrn_reflns_number 5891
_diffrn_reflns_theta_full 27.44
_diffrn_reflns_theta_max 27.44
_diffrn_reflns_theta_min 2.88
_diffrn_standards_decay_% 0
_exptl_absorpt_coefficient_mu 0.120
_exptl_absorpt_correction_T_max 0.994
_exptl_absorpt_correction_T_min 0.980
_exptl_absorpt_correction_type multi-scan
_exptl_absorpt_process_details 'DENZO-SMN (Otwinowski & Minor, 1997)'
_exptl_crystal_colour colourless
_exptl_crystal_density_diffrn 1.504
_exptl_crystal_density_method 'not measured'
_exptl_crystal_description block
_exptl_crystal_F_000 420
_exptl_crystal_size_max 0.15
_exptl_crystal_size_mid 0.10
_exptl_crystal_size_min 0.05
_refine_diff_density_max 0.265
_refine_diff_density_min -0.302
_refine_ls_extinction_coef 0.024(4)
_refine_ls_extinction_expression Fc^*^=kFc[1+0.001xFc^2^\l^3^/sin(2\q)]^-1/4^
_refine_ls_extinction_method SHELXL
_refine_ls_goodness_of_fit_ref 1.207
_refine_ls_hydrogen_treatment constr
_refine_ls_matrix_type full
_refine_ls_number_parameters 139
_refine_ls_number_reflns 2003
_refine_ls_number_restraints 0
_refine_ls_restrained_S_all 1.207
_refine_ls_R_factor_all 0.0978
_refine_ls_R_factor_gt 0.0686
_refine_ls_shift/su_max 0.000
_refine_ls_shift/su_mean 0.000
_refine_ls_structure_factor_coef Fsqd
_refine_ls_weighting_details 'w=1/[\s^2^(Fo^2^)P)^2^+1.1216P] where P=(Fo^2^+2Fc^2^)/3'
_refine_ls_weighting_scheme calc
_refine_ls_wR_factor_gt 0.1508
_refine_ls_wR_factor_ref 0.1622
_reflns_number_gt 1476
_reflns_number_total 2003
_reflns_threshold_expression >2\s(I)
_cod_data_source_file na0143.cif
_cod_data_source_block IX
_cod_depositor_comments
;
The following automatic conversions were performed:
'_exptl_absorpt_correction_type' value 'Multi-scan' changed to
'multi-scan' according to
'/home/saulius/struct/CIF-dictionaries/cif_core.dic' dictionary named
'cif_core.dic' version 2.4.1 from 2010-06-29.

Automatic conversion script
Id: cif_fix_enum 1527 2010-12-29 10:47:43Z saulius 

The following automatic conversions were performed:

'_exptl_absorpt_correction_type' value 'Multi-scan' changed to
'multi-scan' according to
/home/saulius/struct/CIF-dictionaries/cif_core.dic dictionary named
'cif_core.dic' version 2.4.1 from 2010-06-29.

Automatic conversion script
Id: cif_fix_values 1715 2011-07-08 13:25:40Z adriana 
;
_cod_original_sg_symbol_H-M 'P 21/n'
_cod_database_code 2103840
_cod_database_fobs_code 2103840

loop_
_symmetry_equiv_pos_as_xyz
'x, y, z'
'-x+1/2, y+1/2, -z+1/2'
'-x, -y, -z'
'x-1/2, -y-1/2, z-1/2'

loop_
_atom_site_label
_atom_site_fract_x
_atom_site_fract_y
_atom_site_fract_z
_atom_site_U_iso_or_equiv
_atom_site_adp_type
_atom_site_calc_flag
_atom_site_refinement_flags
_atom_site_occupancy
_atom_site_disorder_assembly
_atom_site_disorder_group
_atom_site_type_symbol
O1 0.3313(2) 1.0183(5) 0.5989(2) 0.0579(8) Uani d . 1 . . O
O2 0.25063(19) 1.2594(4) 0.48242(16) 0.0413(6) Uani d . 1 . . O
O3 0.12571(17) 1.6316(4) 0.46755(14) 0.0337(5) Uani d . 1 . . O
O4 0.04532(19) 1.8707(4) 0.56569(16) 0.0401(6) Uani d . 1 . . O
C1 0.2675(3) 1.1915(6) 0.5713(2) 0.0378(7) Uani d . 1 . . C
C2 0.2084(3) 1.3259(6) 0.6405(2) 0.0373(7) Uani d . 1 . . C
C3 0.1424(3) 1.5262(6) 0.6318(2) 0.0335(7) Uani d . 1 . . C
C4 0.1037(2) 1.6832(5) 0.5477(2) 0.0287(6) Uani d . 1 . . C
N1 0.4532(4) 0.6736(9) 0.5226(3) 0.0299(11) Uani d P 0.50 . . N
C11 0.5094(2) 0.5506(5) 0.5992(2) 0.0355(7) Uani d P 0.50 . . C
C12 0.5665(2) 0.3488(6) 0.57323(19) 0.0354(7) Uani d P 0.50 . . C
C13 0.6305(3) 0.2009(6) 0.6388(2) 0.0352(7) Uani d . 1 . . C
C14 0.6384(3) 0.2555(6) 0.7328(2) 0.0385(7) Uani d . 1 . . C
C15 0.5815(3) 0.4638(6) 0.7603(2) 0.0370(7) Uani d . 1 . . C
C16 0.5175(2) 0.6078(6) 0.6929(2) 0.0344(7) Uani d . 1 . . C
N11 0.5094(2) 0.5506(5) 0.5992(2) 0.0355(7) Uani d P 0.50 A -1 N
N12 0.5665(2) 0.3488(6) 0.57323(19) 0.0354(7) Uani d P 0.50 . -1 N
H2 0.2116 1.3903 0.4765 0.062 Uiso calc R 1 . . H
H4 0.0140 1.9359 0.5148 0.060 Uiso calc PR 0.50 . . H
H2A 0.2198 1.2558 0.7020 0.045 Uiso calc R 1 . . H
H3A 0.1157 1.5778 0.6881 0.040 Uiso calc R 1 . . H
H1 0.4195 0.8072 0.5403 0.036 Uiso calc PR 0.50 . . H
H13 0.6694 0.0606 0.6193 0.042 Uiso calc R 1 . . H
H14 0.6822 0.1527 0.7790 0.046 Uiso calc R 1 . . H
H15 0.5873 0.5050 0.8252 0.044 Uiso calc R 1 . . H
H16 0.4782 0.7488 0.7114 0.041 Uiso calc R 1 . . H
H11 0.4677 0.6448 0.5551 0.050 Uiso d P 0.50 B -1 H

loop_
_atom_site_aniso_label
_atom_site_aniso_U_11
_atom_site_aniso_U_22
_atom_site_aniso_U_33
_atom_site_aniso_U_12
_atom_site_aniso_U_13
_atom_site_aniso_U_23
O1 0.0380(13) 0.0335(14) 0.100(2) 0.0102(11) 0.0027(13) 0.0089(14)
O2 0.0430(13) 0.0297(12) 0.0538(14) 0.0078(10) 0.0151(10) -0.0047(11)
O3 0.0400(11) 0.0310(12) 0.0305(11) 0.0056(9) 0.0072(8) 0.0008(9)
O4 0.0403(12) 0.0305(12) 0.0511(14) 0.0081(10) 0.0122(10) -0.0029(10)
C1 0.0274(15) 0.0271(17) 0.057(2) -0.0019(12) 0.0011(13) 0.0052(15)
C2 0.0338(16) 0.0360(18) 0.0403(17) -0.0013(13) 0.0000(12) 0.0069(14)
C3 0.0364(15) 0.0328(17) 0.0314(15) -0.0023(13) 0.0057(12) -0.0005(13)
C4 0.0265(14) 0.0237(15) 0.0360(15) -0.0022(11) 0.0051(11) -0.0024(12)
N1 0.032(2) 0.025(3) 0.033(3) 0.007(2) 0.009(2) -0.005(2)
C11 0.0348(14) 0.0336(16) 0.0369(15) -0.0026(12) 0.0022(11) 0.0047(12)
C12 0.0358(14) 0.0399(17) 0.0320(14) -0.0108(12) 0.0095(11) -0.0011(12)
C13 0.0336(16) 0.0328(17) 0.0400(17) 0.0017(13) 0.0080(13) 0.0007(13)
C14 0.0411(17) 0.0401(18) 0.0345(16) 0.0031(14) 0.0067(13) 0.0055(14)
C15 0.0356(16) 0.047(2) 0.0301(15) -0.0018(14) 0.0099(12) -0.0004(14)
C16 0.0324(15) 0.0353(17) 0.0369(16) -0.0004(13) 0.0103(12) -0.0058(13)
N11 0.0348(14) 0.0336(16) 0.0369(15) -0.0026(12) 0.0022(11) 0.0047(12)
N12 0.0358(14) 0.0399(17) 0.0320(14) -0.0108(12) 0.0095(11) -0.0011(12)

loop_
_atom_type_symbol
_atom_type_description
_atom_type_scat_dispersion_real
_atom_type_scat_dispersion_imag
_atom_type_scat_source
C C 0.0033 0.0016 'International Tables Vol C Tables 4.2.6.8 and 6.1.1.4'
H H 0.0000 0.0000 'International Tables Vol C Tables 4.2.6.8 and 6.1.1.4'
N N 0.0061 0.0033 'International Tables Vol C Tables 4.2.6.8 and 6.1.1.4'
O O 0.0106 0.0060 'International Tables Vol C Tables 4.2.6.8 and 6.1.1.4'

loop_
_geom_angle_atom_site_label_1
_geom_angle_atom_site_label_2
_geom_angle_atom_site_label_3
_geom_angle_site_symmetry_1
_geom_angle_site_symmetry_3
_geom_angle
_geom_angle_publ_flag
C1 O2 H2 . . 109.5 no
C4 O4 H4 . . 109.5 no
O1 C1 O2 . . 121.4(3) no
O1 C1 C2 . . 118.8(3) no
O2 C1 C2 . . 119.8(3) no
C3 C2 C1 . . 131.4(3) no
C3 C2 H2A . . 114.3 no
C1 C2 H2A . . 114.3 no
C2 C3 C4 . . 130.1(3) no
C2 C3 H3A . . 115.0 no
C4 C3 H3A . . 115.0 no
O3 C4 O4 . . 124.0(3) no
O3 C4 C3 . . 122.6(3) no
O4 C4 C3 . . 113.4(3) no
C11 N1 C12 . 3_666 138.8(4) no
C11 N1 H1 . . 110.6 no
C12 N1 H1 3_666 . 110.6 no
C12 N1 H11 3_666 . 154.0 no
N1 C11 C12 . . 111.5(3) no
N1 C11 C16 . . 129.1(3) no
C12 C11 C16 . . 119.3(3) no
C12 C11 H11 . . 120.0 no
C16 C11 H11 . . 120.7 no
C11 C12 N1 . 3_666 109.6(3) no
C14 C13 H13 . . 120.1 no
C13 C14 C15 . . 119.4(3) no
C13 C14 H14 . . 120.3 no
C15 C14 H14 . . 120.3 no
C16 C15 C14 . . 119.5(3) no
C16 C15 H15 . . 120.3 no
C14 C15 H15 . . 120.3 no
C15 C16 C11 . . 120.6(3) no
C15 C16 H16 . . 119.7 no
C11 C16 H16 . . 119.7 no

loop_
_geom_bond_atom_site_label_1
_geom_bond_atom_site_label_2
_geom_bond_site_symmetry_2
_geom_bond_distance
_geom_bond_publ_flag
O1 C1 . 1.223(4) no
O2 C1 . 1.311(4) no
O2 H2 . 0.84 no
O3 C4 . 1.247(3) no
O4 C4 . 1.271(3) no
O4 H4 . 0.84 no
C1 C2 . 1.483(5) no
C2 C3 . 1.325(4) no
C2 H2A . 0.95 no
C3 C4 . 1.488(4) no
C3 H3A . 0.95 no
N1 C11 . 1.360(5) no
N1 C12 3_666 1.363(5) no
N1 H1 . 0.88 no
N1 H11 . 0.4945 no
C11 C12 . 1.362(4) no
C11 C16 . 1.368(4) no
C11 H11 . 0.8934 no
C12 N1 3_666 1.363(5) no
C13 C14 . 1.369(4) no
C13 H13 . 0.95 no
C14 C15 . 1.397(4) no
C14 H14 . 0.95 no
C15 C16 . 1.367(4) no
C15 H15 . 0.95 no
C16 H16 . 0.95 no

loop_
_geom_hbond_atom_site_label_D
_geom_hbond_atom_site_label_H
_geom_hbond_atom_site_label_A
_geom_hbond_site_symmetry_A
_geom_hbond_distance_DH
_geom_hbond_distance_HA
_geom_hbond_distance_DA
_geom_hbond_angle_DHA
_geom_hbond_publ_flag
O2 H2 O3 . 0.84 1.64 2.477(3) 175 y
O4 H4 O4 3_596 0.84 1.63 2.451(4) 164 y
N1 H1 O1 . 0.88 1.83 2.679(5) 163 y
N11 H11 N12 3_666 0.89 1.82 2.548(4) 137 y
N11 H11 O1 . 0.89 2.70 3.272(4) 123 y
C13 H13 O2 3_666 0.95 2.54 3.454(4) 162 y
C15 H15 O4 2_536 0.95 2.47 3.128(4) 127 y

loop_
_geom_torsion_atom_site_label_1
_geom_torsion_atom_site_label_2
_geom_torsion_atom_site_label_3
_geom_torsion_atom_site_label_4
_geom_torsion_site_symmetry_1
_geom_torsion_site_symmetry_3
_geom_torsion_site_symmetry_4
_geom_torsion
_geom_torsion_publ_flag
O1 C1 C2 C3 . . . 174.7(3) no
O2 C1 C2 C3 . . . -5.3(5) no
C1 C2 C3 C4 . . . 1.1(6) no
C2 C3 C4 O3 . . . 4.3(5) no
C2 C3 C4 O4 . . . -176.6(3) no
C12 N1 C11 C12 3_666 . . 2.7(7) no
C12 N1 C11 C16 3_666 . . -179.5(4) no
N1 C11 C12 N1 . . 3_666 -1.9(5) no
C16 C11 C12 N1 . . 3_666 -180.0(3) no
C13 C14 C15 C16 . . . 0.9(5) no
C14 C15 C16 C11 . . . -0.5(5) no
N1 C11 C16 C15 . . . -178.0(4) no
C12 C11 C16 C15 . . . -0.4(4) no
N12 C11 N1 C12 . . 3_666 2.8(7) no
N11 C12 N1 C11 . 3_666 3_666 2.7(7) no
